data_7045581
loop_
_publ_author_name
'Nishi, Miki'
'Ishii, Ryuta'
'Ikeda, Mitsuo'
'Hanasaki, Noriaki'
'Hoshino, Norihisa'
'Akutagawa, Tomoyuki'
'Sumimoto, Michinori'
'Matsuda, Masaki'

_publ_section_title
;
 An electrically conducting crystal composed of an octahedrally ligated
 porphyrin complex with high-spin iron(iii)
;
_journal_name_full 'Dalton Transactions'
_journal_paper_doi 10.1039/C7DT04649A
_journal_year 2018
_chemical_formula_moiety '2(C36 H20 Br2 Fe N4), C24 H20 P'
_chemical_formula_sum 'C96 H60 Br4 Fe2 N8 P'
_chemical_formula_weight 1787.83
_space_group_crystal_system tetragonal
_space_group_IT_number 86
_space_group_name_Hall '-P 4bc'
_space_group_name_H-M_alt 'P 42/n'
_symmetry_space_group_name_Hall '-P 4bc'
_symmetry_space_group_name_H-M 'P 42/n :2'
_atom_sites_solution_hydrogens geom
_audit_creation_method SHELXL-2018/1
_audit_update_record
;
2018-01-22 deposited with the CCDC.
2018-01-23 downloaded from the CCDC.
;
_cell_angle_alpha 90
_cell_angle_beta 90
_cell_angle_gamma 90
_cell_formula_units_Z 2
_cell_length_a 21.6580(6)
_cell_length_b 21.6580(6)
_cell_length_c 7.6476(2)
_cell_measurement_reflns_used 26892
_cell_measurement_temperature 300(2)
_cell_measurement_theta_max 68.24
_cell_measurement_theta_min 4.08
_cell_volume 3587.25(17)
_computing_cell_refinement 'RAPID AUTO (Rigaku, 2015)'
_computing_data_collection 'RAPID AUTO (Rigaku, 2015)'
_computing_data_reduction 'RAPID AUTO (Rigaku, 2015)'
_computing_structure_refinement 'SHELXL-2018/1 (Sheldrick, 2018)'
_computing_structure_solution 'SIR-2004 (Burla, 2004)'
_diffrn_ambient_temperature 300(2)
_diffrn_detector_area_resol_mean 10.000
_diffrn_measured_fraction_theta_full 0.993
_diffrn_measured_fraction_theta_max 0.992
_diffrn_measurement_device_type 'Rigaku R-AXIS RAPID'
_diffrn_measurement_method 'phi and omega scans'
_diffrn_radiation_type CuK\a
_diffrn_radiation_wavelength 1.54187
_diffrn_reflns_av_R_equivalents 0.0272
_diffrn_reflns_av_unetI/netI 0.0160
_diffrn_reflns_Laue_measured_fraction_full 0.993
_diffrn_reflns_Laue_measured_fraction_max 0.992
_diffrn_reflns_limit_h_max 26
_diffrn_reflns_limit_h_min -26
_diffrn_reflns_limit_k_max 26
_diffrn_reflns_limit_k_min -26
_diffrn_reflns_limit_l_max 8
_diffrn_reflns_limit_l_min -8
_diffrn_reflns_number 39876
_diffrn_reflns_point_group_measured_fraction_full 0.993
_diffrn_reflns_point_group_measured_fraction_max 0.992
_diffrn_reflns_theta_full 67.687
_diffrn_reflns_theta_max 68.237
_diffrn_reflns_theta_min 4.082
_diffrn_source 'rotating-anode X-ray tube'
_exptl_absorpt_coefficient_mu 6.531
_exptl_absorpt_correction_T_max 1.0000
_exptl_absorpt_correction_T_min 0.5642
_exptl_absorpt_correction_type empirical
_exptl_absorpt_process_details 'ABSCOR (Rigaku, 2010)'
_exptl_crystal_colour black
_exptl_crystal_density_diffrn 1.655
_exptl_crystal_description needle
_exptl_crystal_F_000 1798
_exptl_crystal_size_max 0.200
_exptl_crystal_size_mid 0.070
_exptl_crystal_size_min 0.040
_refine_diff_density_max 0.595
_refine_diff_density_min -0.351
_refine_diff_density_rms 0.075
_refine_ls_extinction_method none
_refine_ls_goodness_of_fit_ref 1.061
_refine_ls_hydrogen_treatment constr
_refine_ls_matrix_type full
_refine_ls_number_parameters 252
_refine_ls_number_reflns 3241
_refine_ls_number_restraints 0
_refine_ls_restrained_S_all 1.061
_refine_ls_R_factor_all 0.0529
_refine_ls_R_factor_gt 0.0425
_refine_ls_shift/su_max 0.001
_refine_ls_shift/su_mean 0.000
_refine_ls_structure_factor_coef Fsqd
_refine_ls_weighting_details 'w=1/[\s^2^(Fo^2^)+(0.0734P)^2^+2.8702P] where P=(Fo^2^+2Fc^2^)/3'
_refine_ls_weighting_scheme calc
_refine_ls_wR_factor_gt 0.1200
_refine_ls_wR_factor_ref 0.1270
_reflns_Friedel_coverage 0.000
_reflns_number_gt 2679
_reflns_number_total 3241
_reflns_threshold_expression 'I > 2\s(I)'
_cod_data_source_file c7dt04649a2.cif
_cod_data_source_block TPPFetbpBrRT
_cod_original_cell_volume 3587.3(2)
_cod_database_code 7045581
_shelx_shelxl_version_number 2018/1
_shelx_space_group_comment
;
The symmetry employed for this shelxl refinement is uniquely defined
by the following loop, which should always be used as a source of
symmetry information in preference to the above space-group names.
They are only intended as comments.
;
_shelx_estimated_absorpt_t_min 0.355
_shelx_estimated_absorpt_t_max 0.780

loop_
_space_group_symop_operation_xyz
'x, y, z'
'-x+1/2, -y+1/2, z'
'-y, x+1/2, z+1/2'
'y+1/2, -x, z+1/2'
'-x, -y, -z'
'x-1/2, y-1/2, -z'
'y, -x-1/2, -z-1/2'
'-y-1/2, x, -z-1/2'

loop_
_atom_site_label
_atom_site_type_symbol
_atom_site_fract_x
_atom_site_fract_y
_atom_site_fract_z
_atom_site_U_iso_or_equiv
_atom_site_adp_type
_atom_site_occupancy
_atom_site_site_symmetry_order
_atom_site_calc_flag
_atom_site_refinement_flags_posn
_atom_site_refinement_flags_adp
_atom_site_refinement_flags_occupancy
Fe1 Fe 0.500000 0.500000 0.000000 0.0458(2) Uani 1 2 d S . P
Br1 Br 0.59753(2) 0.55828(2) 0.10448(6) 0.05750(18) Uani 1 1 d . . .
P1 P 0.750000 0.750000 0.250000 0.0445(4) Uani 1 4 d S T P
N1 N 0.51167(13) 0.42787(13) 0.1736(4) 0.0441(7) Uani 1 1 d . . .
N2 N 0.44411(13) 0.54485(13) 0.1797(4) 0.0432(6) Uani 1 1 d . . .
C1 C 0.57638(17) 0.36189(17) -0.0107(5) 0.0485(9) Uani 1 1 d . . .
H1 H 0.596499 0.323981 -0.014236 0.058 Uiso 1 1 calc R U .
C2 C 0.54319(17) 0.37397(16) 0.1387(5) 0.0449(8) Uani 1 1 d . . .
C3 C 0.53396(16) 0.33144(16) 0.2835(5) 0.0455(8) Uani 1 1 d . . .
C4 C 0.55348(18) 0.27082(17) 0.3100(5) 0.0527(9) Uani 1 1 d . . .
H2 H 0.578866 0.250963 0.229669 0.063 Uiso 1 1 calc R U .
C5 C 0.5338(2) 0.24141(18) 0.4596(5) 0.0578(10) Uani 1 1 d . . .
H3 H 0.545332 0.200655 0.479456 0.069 Uiso 1 1 calc R U .
C6 C 0.4970(2) 0.27153(19) 0.5815(5) 0.0578(10) Uani 1 1 d . . .
H4 H 0.485125 0.250792 0.682549 0.069 Uiso 1 1 calc R U .
C7 C 0.47764(18) 0.33120(18) 0.5560(5) 0.0526(9) Uani 1 1 d . . .
H5 H 0.452971 0.351109 0.638002 0.063 Uiso 1 1 calc R U .
C8 C 0.49614(16) 0.36091(16) 0.4037(5) 0.0444(8) Uani 1 1 d . . .
C9 C 0.48223(16) 0.42147(16) 0.3306(5) 0.0435(8) Uani 1 1 d . . .
C10 C 0.44316(17) 0.46472(17) 0.4052(5) 0.0459(8) Uani 1 1 d . . .
H6 H 0.427039 0.454780 0.514367 0.055 Uiso 1 1 calc R U .
C11 C 0.42538(16) 0.52092(16) 0.3362(5) 0.0437(8) Uani 1 1 d . . .
C12 C 0.38287(16) 0.56444(17) 0.4195(5) 0.0442(8) Uani 1 1 d . . .
C13 C 0.35134(17) 0.56250(19) 0.5776(5) 0.0530(9) Uani 1 1 d . . .
H7 H 0.354166 0.528648 0.651955 0.064 Uiso 1 1 calc R U .
C14 C 0.31521(19) 0.6138(2) 0.6195(6) 0.0603(11) Uani 1 1 d . . .
H8 H 0.294115 0.614436 0.725366 0.072 Uiso 1 1 calc R U .
C15 C 0.3099(2) 0.6640(2) 0.5069(6) 0.0614(11) Uani 1 1 d . . .
H9 H 0.285399 0.697372 0.538581 0.074 Uiso 1 1 calc R U .
C16 C 0.34052(18) 0.66477(18) 0.3496(6) 0.0558(10) Uani 1 1 d . . .
H10 H 0.336372 0.697960 0.273358 0.067 Uiso 1 1 calc R U .
C17 C 0.37802(16) 0.61446(16) 0.3070(5) 0.0457(8) Uani 1 1 d . . .
C18 C 0.41641(16) 0.60100(16) 0.1562(5) 0.0445(8) Uani 1 1 d . . .
C19 C 0.68638(17) 0.76640(17) 0.1078(5) 0.0482(8) Uani 1 1 d . . .
C20 C 0.6927(2) 0.8122(2) -0.0165(6) 0.0609(10) Uani 1 1 d . . .
H11 H 0.728516 0.835909 -0.019845 0.073 Uiso 1 1 calc R U .
C21 C 0.6463(2) 0.8228(2) -0.1354(6) 0.0718(13) Uani 1 1 d . . .
H12 H 0.650519 0.854150 -0.217676 0.086 Uiso 1 1 calc R U .
C22 C 0.5940(2) 0.7876(2) -0.1332(6) 0.0730(13) Uani 1 1 d . . .
H13 H 0.562546 0.795364 -0.212859 0.088 Uiso 1 1 calc R U .
C23 C 0.5880(2) 0.7416(3) -0.0161(7) 0.0788(15) Uani 1 1 d . . .
H14 H 0.552530 0.717364 -0.016803 0.095 Uiso 1 1 calc R U .
C24 C 0.63399(19) 0.7299(2) 0.1057(6) 0.0631(11) Uani 1 1 d . . .
H15 H 0.629646 0.697695 0.185300 0.076 Uiso 1 1 calc R U .

loop_
_atom_site_aniso_label
_atom_site_aniso_U_11
_atom_site_aniso_U_22
_atom_site_aniso_U_33
_atom_site_aniso_U_23
_atom_site_aniso_U_13
_atom_site_aniso_U_12
Fe1 0.0548(5) 0.0435(4) 0.0389(5) 0.0052(3) 0.0095(4) 0.0066(3)
Br1 0.0579(3) 0.0590(3) 0.0556(3) 0.00008(19) 0.00180(19) -0.00228(18)
P1 0.0422(5) 0.0422(5) 0.0491(11) 0.000 0.000 0.000
N1 0.0474(16) 0.0437(15) 0.0413(16) 0.0035(13) 0.0030(13) 0.0010(12)
N2 0.0461(15) 0.0440(15) 0.0395(16) 0.0003(13) 0.0057(13) 0.0013(12)
C1 0.054(2) 0.0449(19) 0.046(2) 0.0015(16) 0.0072(17) 0.0059(16)
C2 0.0467(18) 0.0441(18) 0.044(2) 0.0018(15) 0.0031(15) 0.0000(14)
C3 0.0488(19) 0.0451(18) 0.043(2) 0.0045(15) 0.0005(16) -0.0011(14)
C4 0.060(2) 0.0478(19) 0.050(2) 0.0044(17) 0.0028(18) 0.0071(17)
C5 0.070(3) 0.047(2) 0.057(2) 0.0114(18) 0.003(2) 0.0052(18)
C6 0.065(2) 0.056(2) 0.052(2) 0.0144(19) 0.008(2) 0.0021(19)
C7 0.052(2) 0.056(2) 0.050(2) 0.0069(18) 0.0086(18) 0.0009(17)
C8 0.0458(18) 0.0446(18) 0.043(2) 0.0035(16) -0.0009(15) -0.0019(15)
C9 0.0458(18) 0.0472(19) 0.0375(18) 0.0028(15) 0.0016(15) -0.0032(14)
C10 0.0480(19) 0.051(2) 0.039(2) 0.0051(16) 0.0084(15) -0.0001(16)
C11 0.0448(18) 0.0460(18) 0.040(2) -0.0007(15) 0.0026(15) -0.0017(14)
C12 0.0451(18) 0.0483(19) 0.039(2) -0.0010(15) 0.0042(15) -0.0011(15)
C13 0.052(2) 0.059(2) 0.049(2) 0.0046(18) 0.0062(17) 0.0007(17)
C14 0.058(2) 0.070(3) 0.053(2) 0.000(2) 0.0154(19) 0.007(2)
C15 0.062(2) 0.062(2) 0.060(3) -0.008(2) 0.016(2) 0.0069(19)
C16 0.062(2) 0.048(2) 0.058(2) 0.0061(18) 0.0107(19) 0.0035(17)
C17 0.0446(18) 0.0478(19) 0.045(2) -0.0004(16) 0.0027(16) 0.0001(15)
C18 0.0461(18) 0.0434(18) 0.044(2) -0.0001(15) 0.0027(16) 0.0007(14)
C19 0.0458(19) 0.049(2) 0.050(2) -0.0029(17) -0.0005(16) 0.0023(15)
C20 0.060(2) 0.058(2) 0.065(3) 0.004(2) -0.007(2) -0.0008(19)
C21 0.085(3) 0.070(3) 0.060(3) 0.004(2) -0.010(2) 0.013(2)
C22 0.063(3) 0.091(3) 0.065(3) -0.006(3) -0.017(2) 0.013(2)
C23 0.053(2) 0.114(4) 0.070(3) -0.007(3) -0.011(2) -0.014(3)
C24 0.055(2) 0.074(3) 0.060(3) 0.003(2) -0.002(2) -0.010(2)

loop_
_atom_type_symbol
_atom_type_description
_atom_type_scat_dispersion_real
_atom_type_scat_dispersion_imag
_atom_type_scat_source
C C 0.0181 0.0091 'International Tables Vol C Tables 4.2.6.8 and 6.1.1.4'
H H 0.0000 0.0000 'International Tables Vol C Tables 4.2.6.8 and 6.1.1.4'
N N 0.0311 0.0180 'International Tables Vol C Tables 4.2.6.8 and 6.1.1.4'
P P 0.2955 0.4335 'International Tables Vol C Tables 4.2.6.8 and 6.1.1.4'
Fe Fe -1.1336 3.1974 'International Tables Vol C Tables 4.2.6.8 and 6.1.1.4'
Br Br -0.6763 1.2805 'International Tables Vol C Tables 4.2.6.8 and 6.1.1.4'

loop_
_geom_angle_atom_site_label_1
_geom_angle_atom_site_label_2
_geom_angle_atom_site_label_3
_geom_angle
_geom_angle_site_symmetry_1
_geom_angle_site_symmetry_3
N1 Fe1 N1 180.0 . 5_665
N1 Fe1 N2 89.99(12) . .
N1 Fe1 N2 90.01(12) 5_665 .
N1 Fe1 N2 90.01(12) . 5_665
N1 Fe1 N2 89.99(12) 5_665 5_665
N2 Fe1 N2 180.0 . 5_665
N1 Fe1 Br1 94.05(8) . .
N1 Fe1 Br1 85.95(8) 5_665 .
N2 Fe1 Br1 92.49(8) . .
N2 Fe1 Br1 87.51(8) 5_665 .
N1 Fe1 Br1 85.95(8) . 5_665
N1 Fe1 Br1 94.05(8) 5_665 5_665
N2 Fe1 Br1 87.51(8) . 5_665
N2 Fe1 Br1 92.49(8) 5_665 5_665
Br1 Fe1 Br1 180.0 . 5_665
C19 P1 C19 111.64(13) . 7_576
C19 P1 C19 111.64(13) . 8_756
C19 P1 C19 105.2(2) 7_576 8_756
C19 P1 C19 105.2(2) . 2_665
C19 P1 C19 111.64(13) 7_576 2_665
C19 P1 C19 111.64(13) 8_756 2_665
C9 N1 C2 108.4(3) . .
C9 N1 Fe1 125.8(2) . .
C2 N1 Fe1 125.2(2) . .
C11 N2 C18 108.8(3) . .
C11 N2 Fe1 125.2(2) . .
C18 N2 Fe1 125.9(2) . .
C2 C1 C18 128.2(3) . 5_665
C2 C1 H1 115.9 . .
C18 C1 H1 115.9 5_665 .
C1 C2 N1 125.5(3) . .
C1 C2 C3 125.7(3) . .
N1 C2 C3 108.7(3) . .
C8 C3 C4 121.0(3) . .
C8 C3 C2 107.1(3) . .
C4 C3 C2 131.7(3) . .
C5 C4 C3 117.6(4) . .
C5 C4 H2 121.2 . .
C3 C4 H2 121.2 . .
C4 C5 C6 121.2(4) . .
C4 C5 H3 119.4 . .
C6 C5 H3 119.4 . .
C7 C6 C5 121.5(4) . .
C7 C6 H4 119.3 . .
C5 C6 H4 119.3 . .
C6 C7 C8 117.9(4) . .
C6 C7 H5 121.1 . .
C8 C7 H5 121.1 . .
C3 C8 C7 120.8(3) . .
C3 C8 C9 106.4(3) . .
C7 C8 C9 132.8(3) . .
N1 C9 C10 125.3(3) . .
N1 C9 C8 109.4(3) . .
C10 C9 C8 125.2(3) . .
C11 C10 C9 127.5(3) . .
C11 C10 H6 116.3 . .
C9 C10 H6 116.3 . .
N2 C11 C10 125.9(3) . .
N2 C11 C12 108.9(3) . .
C10 C11 C12 125.2(3) . .
C17 C12 C13 121.7(3) . .
C17 C12 C11 106.3(3) . .
C13 C12 C11 132.0(3) . .
C12 C13 C14 116.8(4) . .
C12 C13 H7 121.6 . .
C14 C13 H7 121.6 . .
C15 C14 C13 121.7(4) . .
C15 C14 H8 119.1 . .
C13 C14 H8 119.1 . .
C16 C15 C14 120.8(4) . .
C16 C15 H9 119.6 . .
C14 C15 H9 119.6 . .
C15 C16 C17 118.3(4) . .
C15 C16 H10 120.8 . .
C17 C16 H10 120.8 . .
C12 C17 C16 120.5(3) . .
C12 C17 C18 107.0(3) . .
C16 C17 C18 132.5(3) . .
N2 C18 C1 125.0(3) . 5_665
N2 C18 C17 109.0(3) . .
C1 C18 C17 126.0(3) 5_665 .
C20 C19 C24 119.0(4) . .
C20 C19 P1 118.9(3) . .
C24 C19 P1 121.6(3) . .
C21 C20 C19 120.2(4) . .
C21 C20 H11 119.9 . .
C19 C20 H11 119.9 . .
C22 C21 C20 120.3(5) . .
C22 C21 H12 119.8 . .
C20 C21 H12 119.8 . .
C23 C22 C21 120.2(4) . .
C23 C22 H13 119.9 . .
C21 C22 H13 119.9 . .
C22 C23 C24 120.8(5) . .
C22 C23 H14 119.6 . .
C24 C23 H14 119.6 . .
C19 C24 C23 119.5(4) . .
C19 C24 H15 120.3 . .
C23 C24 H15 120.3 . .

loop_
_geom_bond_atom_site_label_1
_geom_bond_atom_site_label_2
_geom_bond_distance
_geom_bond_site_symmetry_2
Fe1 N1 2.066(3) .
Fe1 N1 2.066(3) 5_665
Fe1 N2 2.073(3) .
Fe1 N2 2.073(3) 5_665
Fe1 Br1 2.5873(4) .
Fe1 Br1 2.5873(4) 5_665
P1 C19 1.791(4) .
P1 C19 1.791(4) 7_576
P1 C19 1.791(4) 8_756
P1 C19 1.791(4) 2_665
N1 C9 1.367(4) .
N1 C2 1.378(4) .
N2 C11 1.366(4) .
N2 C18 1.368(4) .
C1 C2 1.375(5) .
C1 C18 1.382(5) 5_665
C1 H1 0.9300 .
C2 C3 1.454(5) .
C3 C8 1.387(5) .
C3 C4 1.394(5) .
C4 C5 1.377(5) .
C4 H2 0.9300 .
C5 C6 1.389(6) .
C5 H3 0.9300 .
C6 C7 1.372(5) .
C6 H4 0.9300 .
C7 C8 1.389(5) .
C7 H5 0.9300 .
C8 C9 1.457(5) .
C9 C10 1.385(5) .
C10 C11 1.382(5) .
C10 H6 0.9300 .
C11 C12 1.464(5) .
C12 C17 1.388(5) .
C12 C13 1.389(5) .
C13 C14 1.396(6) .
C13 H7 0.9300 .
C14 C15 1.391(6) .
C14 H8 0.9300 .
C15 C16 1.373(5) .
C15 H9 0.9300 .
C16 C17 1.398(5) .
C16 H10 0.9300 .
C17 C18 1.451(5) .
C19 C20 1.381(6) .
C19 C24 1.383(6) .
C20 C21 1.375(6) .
C20 H11 0.9300 .
C21 C22 1.365(7) .
C21 H12 0.9300 .
C22 C23 1.346(7) .
C22 H13 0.9300 .
C23 C24 1.387(6) .
C23 H14 0.9300 .
C24 H15 0.9300 .

loop_
_geom_torsion_atom_site_label_1
_geom_torsion_atom_site_label_2
_geom_torsion_atom_site_label_3
_geom_torsion_atom_site_label_4
_geom_torsion
_geom_torsion_site_symmetry_1
_geom_torsion_site_symmetry_4
C18 C1 C2 N1 -2.2(6) 5_665 .
C18 C1 C2 C3 175.8(4) 5_665 .
C9 N1 C2 C1 177.3(4) . .
Fe1 N1 C2 C1 6.1(5) . .
C9 N1 C2 C3 -1.0(4) . .
Fe1 N1 C2 C3 -172.2(2) . .
C1 C2 C3 C8 -177.9(4) . .
N1 C2 C3 C8 0.4(4) . .
C1 C2 C3 C4 -1.1(7) . .
N1 C2 C3 C4 177.2(4) . .
C8 C3 C4 C5 0.1(6) . .
C2 C3 C4 C5 -176.3(4) . .
C3 C4 C5 C6 -1.4(6) . .
C4 C5 C6 C7 1.4(7) . .
C5 C6 C7 C8 0.0(6) . .
C4 C3 C8 C7 1.3(6) . .
C2 C3 C8 C7 178.5(3) . .
C4 C3 C8 C9 -176.9(3) . .
C2 C3 C8 C9 0.3(4) . .
C6 C7 C8 C3 -1.3(6) . .
C6 C7 C8 C9 176.4(4) . .
C2 N1 C9 C10 -176.3(4) . .
Fe1 N1 C9 C10 -5.2(5) . .
C2 N1 C9 C8 1.2(4) . .
Fe1 N1 C9 C8 172.3(2) . .
C3 C8 C9 N1 -0.9(4) . .
C7 C8 C9 N1 -178.8(4) . .
C3 C8 C9 C10 176.6(4) . .
C7 C8 C9 C10 -1.3(7) . .
N1 C9 C10 C11 1.6(6) . .
C8 C9 C10 C11 -175.5(4) . .
C18 N2 C11 C10 179.6(4) . .
Fe1 N2 C11 C10 3.9(5) . .
C18 N2 C11 C12 -0.1(4) . .
Fe1 N2 C11 C12 -175.8(2) . .
C9 C10 C11 N2 -0.9(6) . .
C9 C10 C11 C12 178.7(4) . .
N2 C11 C12 C17 -0.5(4) . .
C10 C11 C12 C17 179.8(3) . .
N2 C11 C12 C13 -179.8(4) . .
C10 C11 C12 C13 0.5(7) . .
C17 C12 C13 C14 -1.0(6) . .
C11 C12 C13 C14 178.2(4) . .
C12 C13 C14 C15 1.3(6) . .
C13 C14 C15 C16 -0.2(7) . .
C14 C15 C16 C17 -1.2(6) . .
C13 C12 C17 C16 -0.4(6) . .
C11 C12 C17 C16 -179.8(3) . .
C13 C12 C17 C18 -179.8(3) . .
C11 C12 C17 C18 0.8(4) . .
C15 C16 C17 C12 1.5(6) . .
C15 C16 C17 C18 -179.2(4) . .
C11 N2 C18 C1 -178.7(3) . 5_665
Fe1 N2 C18 C1 -3.0(5) . 5_665
C11 N2 C18 C17 0.6(4) . .
Fe1 N2 C18 C17 176.3(2) . .
C12 C17 C18 N2 -0.9(4) . .
C16 C17 C18 N2 179.8(4) . .
C12 C17 C18 C1 178.4(4) . 5_665
C16 C17 C18 C1 -1.0(7) . 5_665
C19 P1 C19 C20 65.9(3) 7_576 .
C19 P1 C19 C20 -176.7(3) 8_756 .
C19 P1 C19 C20 -55.4(3) 2_665 .
C19 P1 C19 C24 -121.7(4) 7_576 .
C19 P1 C19 C24 -4.3(3) 8_756 .
C19 P1 C19 C24 117.0(4) 2_665 .
C24 C19 C20 C21 2.8(6) . .
P1 C19 C20 C21 175.4(3) . .
C19 C20 C21 C22 -1.0(7) . .
C20 C21 C22 C23 -0.9(7) . .
C21 C22 C23 C24 1.1(8) . .
C20 C19 C24 C23 -2.6(6) . .
P1 C19 C24 C23 -175.0(4) . .
C22 C23 C24 C19 0.7(8) . .
